data_4100412
_journal_name_full 'Journal of the American Chemical Society'
_journal_year 2005
_chemical_formula_sum 'C21 H33 N3 Na3 O24 Y'
_chemical_formula_weight 869.38
_space_group_IT_number 14
_symmetry_cell_setting monoclinic
_symmetry_space_group_name_Hall '-P 2ybc'
_symmetry_space_group_name_H-M 'P 1 21/c 1'
_cell_angle_alpha 90.00
_cell_angle_beta 91.671(3)
_cell_angle_gamma 90.00
_cell_formula_units_Z 4
_cell_length_a 9.6914(4)
_cell_length_b 19.1705(8)
_cell_length_c 18.0663(7)
_cell_measurement_temperature 293(2)
_cell_volume 3355.1(2)
_diffrn_ambient_temperature 293(2)
_exptl_crystal_density_diffrn 1.721
_cod_depositor_comments
;
The following automatic conversions were performed:
'_symmetry_cell_setting' value 'Monoclinic' changed to 'monoclinic'
according to '/home/saulius/struct/CIF-dictionaries/cif_core.dic'
dictionary named 'cif_core.dic' version 2.4.1 from 2010-06-29.

Automatic conversion script
Id: cif_fix_enum 1527 2010-12-29 10:47:43Z saulius 
;
_cod_original_sg_symbol_H-M 'P 21/c'
_cod_database_code 4100412

loop_
_symmetry_equiv_pos_as_xyz
'x, y, z'
'-x, y+1/2, -z+1/2'
'-x, -y, -z'
'x, -y-1/2, z-1/2'

loop_
_atom_site_label
_atom_site_type_symbol
_atom_site_fract_x
_atom_site_fract_y
_atom_site_fract_z
_atom_site_U_iso_or_equiv
_atom_site_adp_type
_atom_site_occupancy
_atom_site_symmetry_multiplicity
_atom_site_calc_flag
_atom_site_refinement_flags
_atom_site_disorder_assembly
_atom_site_disorder_group
Y1 Y 0.44884(5) 0.21874(2) 0.39176(3) 0.02559(16) Uani 1 1 d . . .
Na1 Na -0.0377(2) 0.05113(11) 0.36715(12) 0.0427(6) Uani 1 1 d . . .
Na2 Na -0.0285(2) 0.13428(10) 0.52994(12) 0.0416(6) Uani 1 1 d . . .
Na3 Na -0.0059(4) 0.30305(16) 0.59521(19) 0.0993(12) Uani 1 1 d . . .
N11 N 0.4390(4) 0.1711(2) 0.2640(2) 0.0258(9) Uani 1 1 d . . .
O11 O 0.3038(4) 0.11868(17) 0.37422(19) 0.0325(8) Uani 1 1 d . . .
O12 O 0.1745(5) 0.0520(3) 0.2998(2) 0.0798(17) Uani 1 1 d . . .
O13 O 0.6088(4) 0.26838(17) 0.30785(19) 0.0357(9) Uani 1 1 d . . .
O14 O 0.6776(5) 0.2903(2) 0.1935(2) 0.0552(12) Uani 1 1 d . . .
C12 C 0.5056(5) 0.2032(2) 0.2099(3) 0.0297(12) Uani 1 1 d . . .
C13 C 0.4802(6) 0.1896(3) 0.1358(3) 0.0376(13) Uani 1 1 d . . .
H13 H 0.5292 0.2123 0.0995 0.045 Uiso 1 1 calc R . .
C14 C 0.3797(6) 0.1410(3) 0.1171(3) 0.0415(14) Uani 1 1 d . . .
H14 H 0.3591 0.1309 0.0676 0.050 Uiso 1 1 calc R . .
C15 C 0.3093(6) 0.1071(3) 0.1733(3) 0.0390(14) Uani 1 1 d . . .
H15 H 0.2421 0.0738 0.1620 0.047 Uiso 1 1 calc R . .
C16 C 0.3416(5) 0.1241(2) 0.2452(3) 0.0280(12) Uani 1 1 d . . .
C17 C 0.2667(6) 0.0954(3) 0.3113(3) 0.0374(13) Uani 1 1 d . . .
C18 C 0.6063(6) 0.2584(3) 0.2376(3) 0.0344(13) Uani 1 1 d . . .
N21 N 0.4198(4) 0.3467(2) 0.3862(2) 0.0312(10) Uani 1 1 d . . .
O21 O 0.2456(4) 0.25993(18) 0.3246(2) 0.0386(9) Uani 1 1 d . . .
O22 O 0.1241(5) 0.3445(2) 0.2694(3) 0.0641(13) Uani 1 1 d . . .
O23 O 0.6071(4) 0.28373(18) 0.46770(19) 0.0356(9) Uani 1 1 d . . .
O24 O 0.7032(5) 0.3850(2) 0.5033(3) 0.0748(15) Uani 1 1 d . . .
C22 C 0.5152(6) 0.3882(3) 0.4190(3) 0.0380(13) Uani 1 1 d . . .
C23 C 0.5142(6) 0.4603(2) 0.4078(3) 0.0600(19) Uani 1 1 d . . .
H23 H 0.5800 0.4886 0.4312 0.072 Uiso 1 1 calc R . .
C24 C 0.4141(6) 0.4886(2) 0.3613(3) 0.069(2) Uani 1 1 d R . .
H24 H 0.4122 0.5364 0.3524 0.082 Uiso 1 1 calc R . .
C25 C 0.3169(7) 0.4459(3) 0.3281(4) 0.0536(17) Uani 1 1 d . . .
H25 H 0.2480 0.4644 0.2971 0.064 Uiso 1 1 calc R . .
C26 C 0.3229(6) 0.3746(3) 0.3416(3) 0.0365(13) Uani 1 1 d . . .
C27 C 0.2215(6) 0.3232(3) 0.3088(3) 0.0391(14) Uani 1 1 d . . .
C28 C 0.6191(6) 0.3503(3) 0.4673(3) 0.0448(15) Uani 1 1 d . . .
N31 N 0.4701(4) 0.1470(2) 0.5063(2) 0.0267(9) Uani 1 1 d . . .
O31 O 0.6381(4) 0.13812(18) 0.39709(18) 0.0355(9) Uani 1 1 d . . .
O32 O 0.7814(4) 0.06650(18) 0.4585(2) 0.0367(9) Uani 1 1 d . . .
O33 O 0.2813(3) 0.24083(18) 0.48235(19) 0.0349(9) Uani 1 1 d . . .
O34 O 0.1607(4) 0.20709(18) 0.57997(19) 0.0384(9) Uani 1 1 d . . .
C32 C 0.5743(5) 0.1016(2) 0.5153(3) 0.0277(11) Uani 1 1 d . . .
C33 C 0.5845(6) 0.0585(3) 0.5764(3) 0.0412(14) Uani 1 1 d . . .
H33 H 0.6571 0.0271 0.5818 0.049 Uiso 1 1 calc R . .
C34 C 0.4846(6) 0.0630(3) 0.6296(3) 0.0484(16) Uani 1 1 d . . .
H34 H 0.4897 0.0345 0.6713 0.058 Uiso 1 1 calc R . .
C35 C 0.3774(6) 0.1100(3) 0.6202(3) 0.0387(14) Uani 1 1 d . . .
H35 H 0.3091 0.1137 0.6551 0.046 Uiso 1 1 calc R . .
C36 C 0.3747(5) 0.1511(2) 0.5579(3) 0.0272(11) Uani 1 1 d . . .
C37 C 0.2617(5) 0.2039(3) 0.5399(3) 0.0297(12) Uani 1 1 d . . .
C38 C 0.6731(5) 0.1009(2) 0.4518(3) 0.0290(12) Uani 1 1 d . . .
O41 O 0.1244(4) 0.05549(16) 0.47452(19) 0.0346(9) Uani 1 1 d . . .
H41A H 0.1851 0.0759 0.4443 0.050 Uiso 1 1 d . . .
H41B H 0.1617 0.0128 0.4888 0.050 Uiso 1 1 d . . .
O42 O 0.0053(4) 0.17676(19) 0.4037(2) 0.0532(11) Uani 1 1 d . . .
H42A H -0.0454 0.2140 0.3915 0.050 Uiso 1 1 d . . .
H42B H 0.1101 0.1943 0.4014 0.050 Uiso 1 1 d . . .
O43 O 0.0001(4) -0.07600(19) 0.3503(2) 0.0492(11) Uani 1 1 d . . .
O44 O -0.2014(5) 0.0903(3) 0.2781(2) 0.0785(15) Uani 1 1 d . . .
O45 O -0.1872(4) 0.22128(19) 0.56000(19) 0.0431(9) Uani 1 1 d . . .
H45A H -0.2216 0.2215 0.6020 0.050 Uiso 1 1 d . . .
H45B H -0.2360 0.2415 0.5218 0.050 Uiso 1 1 d . . .
O46 O 0.0127(8) 0.2888(3) 0.7168(4) 0.125(2) Uani 1 1 d . . .
O47 O 0.0702(5) 0.3426(2) 0.4819(3) 0.0766(15) Uani 1 1 d . . .
H47A H 0.1429 0.3711 0.5025 0.050 Uiso 1 1 d . . .
H47B H 0.0672 0.3549 0.4429 0.050 Uiso 1 1 d . . .
O48 O -0.1278(7) 0.4031(3) 0.6267(3) 0.124(3) Uani 1 1 d . . .
O49 O 0.7883(8) 0.0840(3) 0.7507(4) 0.126(2) Uani 1 1 d . . .
O50 O 0.0354(13) 0.5258(6) 0.6255(7) 0.260(6) Uani 1 1 d . . .
O51 O 0.1219(5) 0.6995(3) 0.6427(3) 0.0858(16) Uani 1 1 d . . .
O52 O 0.8190(9) 0.5221(4) 0.4820(5) 0.177(4) Uani 1 1 d . . .

loop_
_atom_site_aniso_label
_atom_site_aniso_U_11
_atom_site_aniso_U_22
_atom_site_aniso_U_33
_atom_site_aniso_U_23
_atom_site_aniso_U_13
_atom_site_aniso_U_12
Y1 0.0249(3) 0.0296(3) 0.0225(3) 0.0037(2) 0.00336(18) 0.0013(2)
Na1 0.0420(14) 0.0496(13) 0.0369(13) 0.0001(10) 0.0058(10) -0.0019(11)
Na2 0.0354(13) 0.0405(12) 0.0493(15) -0.0068(10) 0.0084(10) 0.0031(10)
Na3 0.115(3) 0.085(2) 0.101(3) -0.0348(19) 0.049(2) -0.031(2)
N11 0.024(2) 0.029(2) 0.024(2) 0.0043(18) 0.0045(17) 0.0023(19)
O11 0.039(2) 0.0347(19) 0.025(2) 0.0041(16) 0.0100(16) -0.0049(17)
O12 0.094(4) 0.092(3) 0.056(3) -0.033(3) 0.037(3) -0.065(3)
O13 0.038(2) 0.043(2) 0.027(2) 0.0011(16) 0.0067(16) -0.0099(17)
O14 0.069(3) 0.060(3) 0.038(2) 0.005(2) 0.021(2) -0.032(2)
C12 0.032(3) 0.028(3) 0.029(3) 0.007(2) 0.004(2) 0.002(2)
C13 0.045(4) 0.039(3) 0.029(3) 0.006(3) 0.007(3) 0.001(3)
C14 0.058(4) 0.047(3) 0.020(3) -0.004(3) 0.000(3) 0.001(3)
C15 0.039(3) 0.041(3) 0.036(3) -0.010(3) -0.001(3) -0.009(3)
C16 0.033(3) 0.027(3) 0.024(3) 0.001(2) 0.004(2) 0.001(2)
C17 0.043(4) 0.033(3) 0.037(4) -0.004(3) 0.015(3) -0.006(3)
C18 0.038(3) 0.034(3) 0.031(3) 0.002(2) 0.006(2) 0.000(3)
N21 0.034(3) 0.034(2) 0.026(3) 0.004(2) 0.004(2) -0.003(2)
O21 0.036(2) 0.036(2) 0.043(2) 0.0002(18) -0.0064(17) 0.0058(17)
O22 0.055(3) 0.069(3) 0.066(3) 0.027(2) -0.018(2) 0.011(2)
O23 0.035(2) 0.040(2) 0.031(2) -0.0005(18) -0.0044(16) -0.0028(18)
O24 0.086(4) 0.068(3) 0.068(3) 0.000(3) -0.029(3) -0.031(3)
C22 0.048(4) 0.037(3) 0.029(3) -0.003(3) 0.011(3) -0.002(3)
C23 0.081(5) 0.036(3) 0.063(5) -0.006(3) 0.006(4) -0.011(4)
C24 0.079(6) 0.029(3) 0.098(6) 0.004(4) 0.002(5) -0.001(4)
C25 0.049(4) 0.044(3) 0.068(5) 0.013(3) 0.007(3) 0.016(3)
C26 0.040(3) 0.041(3) 0.029(3) 0.002(3) 0.010(2) 0.005(3)
C27 0.035(3) 0.052(4) 0.030(3) 0.009(3) 0.004(3) 0.012(3)
C28 0.048(4) 0.051(4) 0.035(4) -0.001(3) -0.002(3) -0.015(3)
N31 0.021(2) 0.038(2) 0.022(2) -0.0004(18) 0.0051(17) -0.0004(19)
O31 0.036(2) 0.045(2) 0.027(2) 0.0149(17) 0.0091(16) 0.0100(17)
O32 0.029(2) 0.041(2) 0.041(2) 0.0107(18) 0.0077(16) 0.0082(17)
O33 0.032(2) 0.045(2) 0.028(2) 0.0057(17) 0.0091(16) 0.0093(17)
O34 0.031(2) 0.049(2) 0.035(2) -0.0004(17) 0.0118(17) 0.0047(17)
C32 0.025(3) 0.032(3) 0.026(3) -0.001(2) 0.002(2) -0.001(2)
C33 0.042(4) 0.050(3) 0.032(3) 0.011(3) 0.003(3) 0.009(3)
C34 0.051(4) 0.064(4) 0.030(3) 0.020(3) 0.010(3) 0.011(3)
C35 0.038(3) 0.053(3) 0.026(3) 0.005(3) 0.014(2) 0.000(3)
C36 0.025(3) 0.035(3) 0.023(3) -0.006(2) 0.001(2) -0.004(2)
C37 0.023(3) 0.039(3) 0.028(3) -0.009(2) 0.004(2) -0.006(2)
C38 0.028(3) 0.029(3) 0.030(3) 0.003(2) 0.001(2) 0.002(2)
O41 0.030(2) 0.0311(18) 0.043(2) 0.0056(17) 0.0110(16) 0.0028(16)
O42 0.047(3) 0.045(2) 0.067(3) 0.009(2) -0.001(2) -0.003(2)
O43 0.059(3) 0.045(2) 0.044(3) -0.0067(19) -0.003(2) -0.002(2)
O44 0.078(4) 0.109(4) 0.049(3) -0.008(3) -0.004(3) 0.034(3)
O45 0.038(2) 0.060(2) 0.031(2) 0.0013(19) 0.0033(16) 0.015(2)
O46 0.164(7) 0.125(5) 0.088(5) 0.007(4) 0.013(4) 0.054(5)
O47 0.089(4) 0.079(3) 0.062(3) 0.008(3) 0.004(3) 0.022(3)
O48 0.151(6) 0.140(5) 0.080(4) -0.018(4) -0.016(4) 0.092(5)
O49 0.150(6) 0.091(4) 0.139(6) -0.009(4) 0.027(5) 0.030(4)
O50 0.267(14) 0.259(12) 0.249(13) -0.061(10) -0.079(11) 0.096(10)
O51 0.057(3) 0.105(4) 0.094(4) 0.020(3) -0.013(3) -0.004(3)
O52 0.169(8) 0.172(8) 0.188(9) 0.057(7) -0.034(7) -0.042(6)

loop_
_geom_bond_atom_site_label_1
_geom_bond_atom_site_label_2
_geom_bond_distance
_geom_bond_site_symmetry_2
_geom_bond_publ_flag
Y1 O33 2.376(3) . ?
Y1 O23 2.380(3) . ?
Y1 O31 2.398(3) . ?
Y1 O11 2.394(3) . ?
Y1 O13 2.397(3) . ?
Y1 O21 2.415(3) . ?
Y1 N21 2.470(4) . ?
Y1 N11 2.482(4) . ?
Y1 N31 2.488(4) . ?
Na1 O44 2.350(5) . ?
Na1 O12 2.420(5) . ?
Na1 O32 2.460(4) 1_455 ?
Na1 O41 2.462(4) . ?
Na1 O43 2.485(4) . ?
Na1 O42 2.528(4) . ?
Na1 Na2 3.344(3) . ?
Na1 Na2 4.054(3) 3_556 ?
Na1 H41A 2.5796 . ?
Na2 O45 2.343(4) . ?
Na2 O41 2.359(4) . ?
Na2 O43 2.443(4) 3_556 ?
Na2 O34 2.456(4) . ?
Na2 O42 2.453(5) . ?
Na2 O32 2.572(4) 1_455 ?
Na2 C37 3.113(5) . ?
Na2 Na3 3.448(4) . ?
Na2 Na1 4.054(3) 3_556 ?
Na3 O46 2.216(7) . ?
Na3 O48 2.331(6) . ?
Na3 O47 2.323(6) . ?
Na3 O45 2.425(5) . ?
Na3 O34 2.469(5) . ?
Na3 H45A 2.6158 . ?
Na3 H47A 2.5940 . ?
N11 C16 1.341(6) . ?
N11 C12 1.338(6) . ?
O11 C17 1.263(6) . ?
O12 C17 1.234(6) . ?
O13 C18 1.283(6) . ?
O14 C18 1.233(6) . ?
C12 C13 1.379(7) . ?
C12 C18 1.515(7) . ?
C13 C14 1.382(7) . ?
C13 H13 0.9300 . ?
C14 C15 1.400(7) . ?
C14 H14 0.9300 . ?
C15 C16 1.367(7) . ?
C15 H15 0.9300 . ?
C16 C17 1.519(7) . ?
N21 C26 1.331(7) . ?
N21 C22 1.345(7) . ?
O21 C27 1.267(6) . ?
O22 C27 1.234(6) . ?
O23 C28 1.281(6) . ?
O24 C28 1.225(7) . ?
C22 C23 1.397(7) . ?
C22 C28 1.499(8) . ?
C23 C24 1.3764 . ?
C23 H23 0.9300 . ?
C24 C25 1.373(8) . ?
C24 H24 0.9300 . ?
C25 C26 1.389(7) . ?
C25 H25 0.9300 . ?
C26 C27 1.501(8) . ?
N31 C32 1.340(6) . ?
N31 C36 1.334(6) . ?
O31 C38 1.258(6) . ?
O32 C38 1.242(6) . ?
O32 Na1 2.460(4) 1_655 ?
O32 Na2 2.572(4) 1_655 ?
O33 C37 1.277(6) . ?
O34 C37 1.235(6) . ?
C32 C33 1.379(7) . ?
C32 C38 1.515(7) . ?
C33 C34 1.387(8) . ?
C33 H33 0.9300 . ?
C34 C35 1.382(8) . ?
C34 H34 0.9300 . ?
C35 C36 1.375(7) . ?
C35 H35 0.9300 . ?
C36 C37 1.519(7) . ?
O41 H41A 0.9032 . ?
O41 H41B 0.9282 . ?
O42 H42A 0.8906 . ?
O42 H42B 1.0716 . ?
O43 Na2 2.443(4) 3_556 ?
O45 H45A 0.8377 . ?
O45 H45B 0.9116 . ?
O47 H47A 0.9583 . ?
O47 H47B 0.7427 . ?
